data_1571705
loop_
_publ_author_name
'Ramalhete, Susana'
'Green, Hayley'
'Angulo, Jes\'us'
'Iuga, Dinu'
'F\'abi\'an, L\'aszl\'o'
'Lloyd, Gareth O.'
'Khimyak, Yaroslav Z.'

_publ_section_title
;
 Probing assembly/disassembly of ordered molecular hydrogels
;
_journal_name_full 'Faraday Discussions'
_journal_paper_doi 10.1039/D4FD00081A
_journal_year 2024
_chemical_absolute_configuration syn
_chemical_formula_moiety '2(C9 H12 N2 O2), 3(H2 O)'
_chemical_formula_sum 'C18 H30 N4 O7'
_chemical_formula_weight 414.46
_chemical_name_systematic 4-aminophenylalanine
_space_group_crystal_system monoclinic
_space_group_IT_number 4
_space_group_name_Hall 'P 2yb'
_space_group_name_H-M_alt 'P 1 21 1'
_atom_sites_solution_hydrogens mixed
_atom_sites_solution_primary direct
_audit_creation_date 2016-08-08
_audit_creation_method
;
Olex2 1.2
(compiled 2016.02.19 svn.r3266 for OlexSys, GUI svn.r5155)
;
_audit_update_record
;
2024-04-22 deposited with the CCDC.	2024-05-17 downloaded from the CCDC.
;
_cell_angle_alpha 90
_cell_angle_beta 93.681(8)
_cell_angle_gamma 90
_cell_formula_units_Z 2
_cell_length_a 5.9813(9)
_cell_length_b 11.3702(15)
_cell_length_c 14.985(2)
_cell_measurement_reflns_used 2454
_cell_measurement_temperature 100(2)
_cell_measurement_theta_max 24.50
_cell_measurement_theta_min 3.26
_cell_volume 1017.0(2)
_computing_molecular_graphics 'Olex2 (Dolomanov et al., 2009)'
_computing_publication_material 'Olex2 (Dolomanov et al., 2009)'
_computing_structure_refinement 'ShelXL (Sheldrick, 2015)'
_computing_structure_solution 'XT (Sheldrick, 2015)'
_diffrn_ambient_temperature 100.15
_diffrn_detector 'Bruker APEX2 area detector'
_diffrn_detector_area_resol_mean 7.9
_diffrn_detector_type 'CCD area detector'
_diffrn_measured_fraction_theta_full 0.962
_diffrn_measured_fraction_theta_max 0.986
_diffrn_measurement_device 'three-circle diffractometer'
_diffrn_measurement_device_type 'Bruker APEX-II CCD'
_diffrn_measurement_method '\w and \f scans'
_diffrn_radiation_monochromator 'mirror optics'
_diffrn_radiation_probe x-ray
_diffrn_radiation_type MoK\a
_diffrn_radiation_wavelength 0.71073
_diffrn_reflns_av_unetI/netI 0.0620
_diffrn_reflns_Laue_measured_fraction_full 0.962
_diffrn_reflns_Laue_measured_fraction_max 0.986
_diffrn_reflns_limit_h_max 7
_diffrn_reflns_limit_h_min -7
_diffrn_reflns_limit_k_max 13
_diffrn_reflns_limit_k_min 0
_diffrn_reflns_limit_l_max 18
_diffrn_reflns_limit_l_min 0
_diffrn_reflns_number 2591
_diffrn_reflns_point_group_measured_fraction_full 0.507
_diffrn_reflns_point_group_measured_fraction_max 0.520
_diffrn_reflns_theta_full 26.000
_diffrn_reflns_theta_max 25.776
_diffrn_reflns_theta_min 1.362
_diffrn_source 'microfocus sealed X-ray tube'
_diffrn_source_type 'Incoatec I\ms'
_diffrn_standards_number 0
_exptl_absorpt_coefficient_mu 0.105
_exptl_absorpt_correction_T_max 0.999
_exptl_absorpt_correction_T_min 0.994
_exptl_absorpt_correction_type multi-scan
_exptl_absorpt_process_details
;
 TWINABS-2012/1 (Bruker,2012) was used for absorption correction.
 
For component 1:
 wR2(int) was 0.0849 before and 0.0664 after correction.
 The Ratio of minimum to maximum transmission is 0.78.
 The \l/2 correction factor is Not present

Final HKLF 4 output contains 17879 reflections, Rint = 0.1228
 (3378 with I > 3sig(I), Rint = 0.0726)
;
_exptl_crystal_colour 'clear colourless'
_exptl_crystal_colour_lustre clear
_exptl_crystal_colour_primary colourless
_exptl_crystal_density_diffrn 1.353
_exptl_crystal_description needle
_exptl_crystal_F_000 444
_exptl_crystal_size_max 0.4
_exptl_crystal_size_mid 0.05
_exptl_crystal_size_min 0.01
_refine_diff_density_max 0.414
_refine_diff_density_min -0.362
_refine_diff_density_rms 0.084
_refine_ls_abs_structure_details
;
No quotients, so Flack parameter determined by classical intensity fit
;
_refine_ls_abs_structure_Flack -1(2)
_refine_ls_extinction_method none
_refine_ls_goodness_of_fit_ref 1.086
_refine_ls_hydrogen_treatment constr
_refine_ls_matrix_type full
_refine_ls_number_parameters 277
_refine_ls_number_reflns 2591
_refine_ls_number_restraints 15
_refine_ls_restrained_S_all 1.086
_refine_ls_R_factor_all 0.0690
_refine_ls_R_factor_gt 0.0573
_refine_ls_shift/su_max 0.000
_refine_ls_shift/su_mean 0.000
_refine_ls_structure_factor_coef Fsqd
_refine_ls_weighting_details 'w=1/[\s^2^(Fo^2^)+(0.1105P)^2^+0.2343P] where P=(Fo^2^+2Fc^2^)/3'
_refine_ls_weighting_scheme calc
_refine_ls_wR_factor_gt 0.1576
_refine_ls_wR_factor_ref 0.1654
_reflns_Friedel_coverage 0.000
_reflns_Friedel_fraction_full 0.000
_reflns_Friedel_fraction_max 0.000
_reflns_number_gt 2295
_reflns_number_total 2591
_reflns_threshold_expression 'I > 2\s(I)'
_cod_data_source_file d4fd00081a2.cif
_cod_data_source_block 5529
_cod_database_code 1571705
_shelxl_version_number 2014/6
_shelx_space_group_comment
;
The symmetry employed for this shelxl refinement is uniquely defined
by the following loop, which should always be used as a source of
symmetry information in preference to the above space-group names.
They are only intended as comments.
;
_olex2_refinement_description
;
1. Twinned data refinement
 Scales: 0.470(9) 0.461(5) 0.069(7)
2. Fixed Uiso
 At 1.2 times of:
  All C(H) groups, All C(H,H) groups, All N(H,H) groups, All N(H,H,H) groups
 At 1.5 times of:
  All O(H,H) groups
3. Restrained distances
 O1-Hb
 1.9 with sigma of 0.02
 O002-Ha
 1.9 with sigma of 0.02
4. Uiso/Uaniso restraints and constraints
Uanis(C00R) \\sim Ueq: with sigma of 0.003 and sigma for terminal atoms of 0.2
Uanis(C00E) \\sim Ueq: with sigma of 0.001 and sigma for terminal atoms of 0.2
5.a Free rotating group:
 O005(H00y,H), O006(H00z,Ha), O009(H00,Hb)
5.b Rotating group:
 N007(H00a,H00b), N00D(H00n,H00o)
5.c Ternary CH refined with riding coordinates:
 C00I(H00r), C00P(H00P)
5.d Secondary CH2 refined with riding coordinates:
 C00N(H00f,H00h), C00Q(H00v,H00w)
5.e Aromatic/amide H refined with riding coordinates:
 C00G(H00G), C00H(H00q), C00K(H00K), C00L(H00L), C00M(H00s), C00O(H00u),
 C00S(H00x), C00T(H00T)
5.f Idealised Me refined as rotating group:
 N008(H00i,H00j,H00m), N00B(H00c,H00d,H00e)
;
_olex2_submission_special_instructions 'No special instructions were received'

loop_
_space_group_symop_operation_xyz
'x, y, z'
'-x, y+1/2, -z'

loop_
_atom_site_label
_atom_site_type_symbol
_atom_site_fract_x
_atom_site_fract_y
_atom_site_fract_z
_atom_site_U_iso_or_equiv
_atom_site_adp_type
_atom_site_occupancy
_atom_site_site_symmetry_order
_atom_site_calc_flag
_atom_site_refinement_flags_posn
_atom_site_refinement_flags_adp
_atom_site_refinement_flags_occupancy
_atom_site_disorder_assembly
_atom_site_disorder_group
O001 O 0.9037(11) 0.3723(5) 0.0232(3) 0.0209(13) Uani 1 1 d . . . . .
O002 O 0.8815(10) 0.6021(5) 0.4859(3) 0.0190(13) Uani 1 1 d D . . . .
O003 O 0.7062(10) 0.4564(4) 0.4086(3) 0.0194(12) Uani 1 1 d . . . . .
O005 O 0.8775(11) 0.1696(5) -0.0807(4) 0.0240(13) Uani 1 1 d . . . . .
H00Y H 0.8805 0.2326 -0.0500 0.036 Uiso 1 1 d G . . . .
H H 1.0103 0.1444 -0.0847 0.036 Uiso 1 1 d G . . . .
O006 O 0.8969(11) 0.8119(5) 0.5837(4) 0.0271(15) Uani 1 1 d . . . . .
H00Z H 1.0304 0.8378 0.5849 0.041 Uiso 1 1 d G . . . .
HA H 0.8908 0.7450 0.5585 0.041 Uiso 1 1 d DG . . . .
N007 N 0.5797(15) 0.8527(6) -0.2465(4) 0.0219(16) Uani 1 1 d . . . . .
H00A H 0.4850 0.8675 -0.2937 0.026 Uiso 1 1 d GR . . . .
H00B H 0.7168 0.8579 -0.2650 0.026 Uiso 1 1 d GR . . . .
N008 N 0.2992(13) 0.5424(5) 0.4249(3) 0.0164(14) Uani 1 1 d . . . . .
H00I H 0.3173 0.4632 0.4300 0.020 Uiso 1 1 calc GR . . . .
H00J H 0.2992 0.5634 0.3663 0.020 Uiso 1 1 calc GR . . . .
H00M H 0.1667 0.5636 0.4469 0.020 Uiso 1 1 calc GR . . . .
O009 O 0.9927(12) 0.5032(7) 0.2661(3) 0.0353(17) Uani 1 1 d . . . . .
H00 H 0.9001 0.4874 0.3070 0.053 Uiso 1 1 d G . . . .
HB H 0.9179 0.5136 0.2151 0.053 Uiso 1 1 d DG . . . .
C00A C 0.5256(15) 0.2667(7) 0.7114(5) 0.0186(18) Uani 1 1 d . . . . .
N00B N 0.3364(12) 0.4493(6) 0.0662(3) 0.0154(14) Uani 1 1 d . . . . .
H00C H 0.3763 0.4476 0.1258 0.019 Uiso 1 1 calc GR . . . .
H00D H 0.2010 0.4137 0.0558 0.019 Uiso 1 1 calc GR . . . .
H00E H 0.3271 0.5253 0.0472 0.019 Uiso 1 1 calc GR . . . .
C00C C 0.7081(16) 0.5497(7) 0.4555(5) 0.0205(19) Uani 1 1 d . . . A 1
N00D N 0.5556(14) 0.1541(6) 0.7505(4) 0.0232(17) Uani 1 1 d . . . . .
H00N H 0.4302 0.1249 0.7715 0.028 Uiso 1 1 d GR . . . .
H00O H 0.6581 0.1520 0.7971 0.028 Uiso 1 1 d GR . . . .
C00E C 0.7414(14) 0.4294(6) 0.0495(4) 0.0132(15) Uani 1 1 d . U . B 1
C00F C 0.4734(16) 0.4855(6) 0.6241(5) 0.0195(18) Uani 1 1 d . . . . .
C00G C 0.7332(16) 0.6830(7) -0.1623(4) 0.0191(16) Uani 1 1 d . . . . .
H00G H 0.8773 0.7185 -0.1590 0.023 Uiso 1 1 calc R . . . .
C00H C 0.6808(16) 0.4520(7) 0.6633(5) 0.0227(18) Uani 1 1 d . . . . .
H00Q H 0.8056 0.5032 0.6605 0.027 Uiso 1 1 calc R . . . .
C00I C 0.4861(15) 0.6028(7) 0.4764(5) 0.0196(18) Uani 1 1 d . . . . .
H00R H 0.4865 0.6865 0.4559 0.023 Uiso 1 1 calc R . . A .
C00J C 0.4924(15) 0.5218(7) -0.1234(5) 0.0182(18) Uani 1 1 d . . . . .
C00K C 0.3401(15) 0.6882(7) -0.2093(4) 0.0187(17) Uani 1 1 d . . . . .
H00K H 0.2143 0.7273 -0.2376 0.022 Uiso 1 1 calc R . . . .
C00L C 0.3124(15) 0.5795(7) -0.1682(5) 0.0192(18) Uani 1 1 d . . . . .
H00L H 0.1683 0.5440 -0.1709 0.023 Uiso 1 1 calc R . . . .
C00M C 0.2923(15) 0.4095(6) 0.6292(5) 0.0171(17) Uani 1 1 d . . . . .
H00S H 0.1503 0.4312 0.6022 0.020 Uiso 1 1 calc R . . . .
C00N C 0.4637(16) 0.3990(7) -0.0843(5) 0.0209(19) Uani 1 1 d . . . . .
H00F H 0.3085 0.3728 -0.1003 0.025 Uiso 1 1 calc R . . . .
H00H H 0.5653 0.3448 -0.1139 0.025 Uiso 1 1 calc R . . . .
C00O C 0.7073(15) 0.3438(6) 0.7068(4) 0.0178(17) Uani 1 1 d . . . . .
H00U H 0.8498 0.3222 0.7334 0.021 Uiso 1 1 calc R . . . .
C00P C 0.5080(16) 0.3859(7) 0.0166(5) 0.0193(19) Uani 1 1 d . . . . .
H00P H 0.4982 0.3004 0.0315 0.023 Uiso 1 1 calc R . . B .
C00Q C 0.4498(15) 0.6038(6) 0.5784(4) 0.0153(17) Uani 1 1 d . . . . .
H00V H 0.5592 0.6587 0.6082 0.018 Uiso 1 1 calc R . . . .
H00W H 0.2981 0.6348 0.5871 0.018 Uiso 1 1 calc R . . . .
C00R C 0.5489(14) 0.7390(6) -0.2090(4) 0.0158(16) Uani 1 1 d . U . . .
C00S C 0.3160(16) 0.3035(6) 0.6728(4) 0.0202(18) Uani 1 1 d . . . . .
H00X H 0.1890 0.2542 0.6771 0.024 Uiso 1 1 calc R . . . .
C00T C 0.6998(16) 0.5762(6) -0.1219(5) 0.0193(18) Uani 1 1 d . . . . .
H00T H 0.8242 0.5382 -0.0916 0.023 Uiso 1 1 calc R . . . .
O1 O 0.7539(11) 0.5186(4) 0.1001(3) 0.0209(12) Uani 1 1 d D . . . .

loop_
_atom_site_aniso_label
_atom_site_aniso_U_11
_atom_site_aniso_U_22
_atom_site_aniso_U_33
_atom_site_aniso_U_23
_atom_site_aniso_U_13
_atom_site_aniso_U_12
O001 0.021(3) 0.025(3) 0.016(3) 0.001(2) 0.001(2) 0.001(3)
O002 0.016(3) 0.020(3) 0.021(3) -0.005(2) 0.002(2) 0.000(3)
O003 0.025(3) 0.014(3) 0.020(2) -0.010(2) 0.004(2) -0.003(3)
O005 0.028(4) 0.017(3) 0.027(3) -0.008(2) -0.002(3) 0.001(3)
O006 0.024(4) 0.020(3) 0.038(3) -0.008(3) 0.004(3) -0.002(3)
N007 0.032(4) 0.013(3) 0.021(3) 0.001(2) 0.002(3) -0.003(3)
N008 0.024(4) 0.011(3) 0.014(3) 0.000(2) 0.006(3) 0.003(3)
O009 0.036(4) 0.057(4) 0.011(3) 0.006(3) -0.004(3) -0.011(4)
C00A 0.031(5) 0.014(3) 0.011(3) -0.003(3) 0.002(3) 0.002(4)
N00B 0.021(4) 0.016(3) 0.009(3) -0.003(2) -0.003(3) 0.001(3)
C00C 0.022(5) 0.029(5) 0.011(3) 0.012(3) 0.001(3) -0.003(4)
N00D 0.033(5) 0.022(4) 0.014(3) 0.008(3) -0.002(3) -0.002(4)
C00E 0.0136(19) 0.0134(18) 0.0128(17) 0.0017(11) 0.0015(11) 0.0001(11)
C00F 0.034(5) 0.014(4) 0.010(3) -0.007(3) 0.002(3) 0.000(4)
C00G 0.017(4) 0.022(4) 0.018(3) -0.002(3) 0.003(3) -0.004(4)
C00H 0.030(5) 0.021(4) 0.018(3) -0.004(3) 0.008(4) -0.002(4)
C00I 0.023(5) 0.018(4) 0.017(4) 0.010(3) 0.001(3) 0.000(4)
C00J 0.025(5) 0.020(4) 0.009(3) -0.001(3) 0.000(3) 0.004(4)
C00K 0.023(5) 0.025(4) 0.008(3) 0.005(3) 0.002(3) 0.012(4)
C00L 0.015(5) 0.022(4) 0.021(4) -0.001(3) 0.003(3) -0.001(4)
C00M 0.012(4) 0.022(4) 0.017(3) -0.004(3) -0.005(3) 0.000(3)
C00N 0.027(5) 0.025(4) 0.011(3) -0.002(3) -0.001(3) 0.002(4)
C00O 0.025(5) 0.020(4) 0.008(3) -0.002(3) -0.002(3) 0.005(4)
C00P 0.022(5) 0.018(4) 0.019(4) 0.004(3) 0.009(4) -0.003(4)
C00Q 0.019(4) 0.012(3) 0.015(3) -0.006(3) 0.003(3) -0.001(3)
C00R 0.021(3) 0.017(3) 0.010(3) 0.001(2) 0.002(2) 0.002(3)
C00S 0.028(5) 0.015(4) 0.017(4) 0.004(3) 0.002(4) -0.003(4)
C00T 0.026(5) 0.020(4) 0.011(3) -0.001(3) 0.000(3) 0.008(4)
O1 0.024(3) 0.022(3) 0.017(2) -0.004(2) 0.000(2) -0.003(3)

loop_
_atom_type_symbol
_atom_type_description
_atom_type_scat_dispersion_real
_atom_type_scat_dispersion_imag
_atom_type_scat_source
C C 0.0033 0.0016 'International Tables Vol C Tables 4.2.6.8 and 6.1.1.4'
H H 0.0000 0.0000 'International Tables Vol C Tables 4.2.6.8 and 6.1.1.4'
N N 0.0061 0.0033 'International Tables Vol C Tables 4.2.6.8 and 6.1.1.4'
O O 0.0106 0.0060 'International Tables Vol C Tables 4.2.6.8 and 6.1.1.4'

loop_
_geom_angle_atom_site_label_1
_geom_angle_atom_site_label_2
_geom_angle_atom_site_label_3
_geom_angle
_geom_angle_site_symmetry_1
_geom_angle_site_symmetry_3
_geom_angle_publ_flag
H00Y O005 H 109.5 . . ?
H00Z O006 HA 109.5 . . ?
H00A N007 H00B 107.1 . . ?
C00R N007 H00A 113.1 . . ?
C00R N007 H00B 109.3 . . ?
H00I N008 H00J 109.5 . . ?
H00I N008 H00M 109.5 . . ?
H00J N008 H00M 109.5 . . ?
C00I N008 H00I 109.5 . . ?
C00I N008 H00J 109.5 . . ?
C00I N008 H00M 109.5 . . ?
H00 O009 HB 109.5 . . ?
C00O C00A N00D 120.5(7) . . ?
C00O C00A C00S 117.8(7) . . ?
C00S C00A N00D 121.6(8) . . ?
H00C N00B H00D 109.5 . . ?
H00C N00B H00E 109.5 . . ?
H00D N00B H00E 109.5 . . ?
C00P N00B H00C 109.5 . . ?
C00P N00B H00D 109.5 . . ?
C00P N00B H00E 109.5 . . ?
O002 C00C O003 125.1(8) . . ?
O002 C00C C00I 116.8(7) . . ?
O003 C00C C00I 118.1(8) . . ?
C00A N00D H00N 113.3 . . ?
C00A N00D H00O 114.1 . . ?
H00N N00D H00O 105.1 . . ?
O001 C00E C00P 116.1(6) . . ?
O001 C00E O1 125.9(7) . . ?
O1 C00E C00P 118.0(7) . . ?
C00H C00F C00M 118.8(7) . . ?
C00H C00F C00Q 119.3(7) . . ?
C00M C00F C00Q 121.8(8) . . ?
C00R C00G H00G 120.6 . . ?
C00T C00G H00G 120.6 . . ?
C00T C00G C00R 118.8(8) . . ?
C00F C00H H00Q 119.7 . . ?
C00F C00H C00O 120.7(8) . . ?
C00O C00H H00Q 119.7 . . ?
N008 C00I C00C 110.5(7) . . ?
N008 C00I H00R 107.3 . . ?
N008 C00I C00Q 111.4(7) . . ?
C00C C00I H00R 107.3 . . ?
C00C C00I C00Q 112.7(6) . . ?
C00Q C00I H00R 107.3 . . ?
C00L C00J C00N 120.7(8) . . ?
C00T C00J C00L 117.4(7) . . ?
C00T C00J C00N 121.6(8) . . ?
C00L C00K H00K 119.9 . . ?
C00R C00K H00K 119.9 . . ?
C00R C00K C00L 120.2(7) . . ?
C00J C00L C00K 121.2(8) . . ?
C00J C00L H00L 119.4 . . ?
C00K C00L H00L 119.4 . . ?
C00F C00M H00S 119.5 . . ?
C00S C00M C00F 120.9(8) . . ?
C00S C00M H00S 119.5 . . ?
C00J C00N H00F 108.1 . . ?
C00J C00N H00H 108.1 . . ?
H00F C00N H00H 107.3 . . ?
C00P C00N C00J 116.9(7) . . ?
C00P C00N H00F 108.1 . . ?
C00P C00N H00H 108.1 . . ?
C00A C00O H00U 119.7 . . ?
C00H C00O C00A 120.6(8) . . ?
C00H C00O H00U 119.7 . . ?
N00B C00P C00E 109.0(6) . . ?
N00B C00P C00N 111.4(7) . . ?
N00B C00P H00P 107.9 . . ?
C00E C00P H00P 107.9 . . ?
C00N C00P C00E 112.6(7) . . ?
C00N C00P H00P 107.9 . . ?
C00F C00Q C00I 115.0(6) . . ?
C00F C00Q H00V 108.5 . . ?
C00F C00Q H00W 108.5 . . ?
C00I C00Q H00V 108.5 . . ?
C00I C00Q H00W 108.5 . . ?
H00V C00Q H00W 107.5 . . ?
C00G C00R N007 119.0(7) . . ?
C00K C00R N007 121.3(7) . . ?
C00K C00R C00G 119.4(7) . . ?
C00A C00S H00X 119.4 . . ?
C00M C00S C00A 121.1(8) . . ?
C00M C00S H00X 119.4 . . ?
C00G C00T C00J 122.8(8) . . ?
C00G C00T H00T 118.6 . . ?
C00J C00T H00T 118.6 . . ?

loop_
_geom_bond_atom_site_label_1
_geom_bond_atom_site_label_2
_geom_bond_distance
_geom_bond_site_symmetry_2
_geom_bond_publ_flag
O001 C00E 1.252(10) . ?
O002 C00C 1.257(10) . ?
O003 C00C 1.271(10) . ?
O005 H00Y 0.8508 . ?
O005 H 0.8501 . ?
O006 H00Z 0.8501 . ?
O006 HA 0.8499 . ?
N007 H00A 0.8924 . ?
N007 H00B 0.8843 . ?
N007 C00R 1.427(10) . ?
N008 H00I 0.9100 . ?
N008 H00J 0.9100 . ?
N008 H00M 0.9100 . ?
N008 C00I 1.485(11) . ?
O009 H00 0.8703 . ?
O009 HB 0.8693 . ?
C00A N00D 1.415(10) . ?
C00A C00O 1.401(12) . ?
C00A C00S 1.410(12) . ?
N00B H00C 0.9100 . ?
N00B H00D 0.9100 . ?
N00B H00E 0.9100 . ?
N00B C00P 1.490(11) . ?
C00C C00I 1.510(14) . ?
N00D H00N 0.8964 . ?
N00D H00O 0.8993 . ?
C00E C00P 1.532(12) . ?
C00E O1 1.265(8) . ?
C00F C00H 1.391(12) . ?
C00F C00M 1.392(12) . ?
C00F C00Q 1.511(10) . ?
C00G H00G 0.9500 . ?
C00G C00R 1.418(11) . ?
C00G C00T 1.377(11) . ?
C00H H00Q 0.9500 . ?
C00H C00O 1.397(10) . ?
C00I H00R 1.0000 . ?
C00I C00Q 1.558(10) . ?
C00J C00L 1.396(11) . ?
C00J C00N 1.528(11) . ?
C00J C00T 1.384(12) . ?
C00K H00K 0.9500 . ?
C00K C00L 1.396(11) . ?
C00K C00R 1.375(12) . ?
C00L H00L 0.9500 . ?
C00M H00S 0.9500 . ?
C00M C00S 1.374(10) . ?
C00N H00F 0.9900 . ?
C00N H00H 0.9900 . ?
C00N C00P 1.526(10) . ?
C00O H00U 0.9500 . ?
C00P H00P 1.0000 . ?
C00Q H00V 0.9900 . ?
C00Q H00W 0.9900 . ?
C00S H00X 0.9500 . ?
C00T H00T 0.9500 . ?

loop_
_geom_torsion_atom_site_label_1
_geom_torsion_atom_site_label_2
_geom_torsion_atom_site_label_3
_geom_torsion_atom_site_label_4
_geom_torsion
_geom_torsion_site_symmetry_1
_geom_torsion_site_symmetry_2
_geom_torsion_site_symmetry_3
_geom_torsion_site_symmetry_4
_geom_torsion_publ_flag
O001 C00E C00P N00B 170.2(6) . . . . ?
O001 C00E C00P C00N -65.7(9) . . . . ?
O002 C00C C00I N008 171.3(6) . . . . ?
O002 C00C C00I C00Q -63.3(9) . . . . ?
O003 C00C C00I N008 -8.4(9) . . . . ?
O003 C00C C00I C00Q 116.9(7) . . . . ?
N008 C00I C00Q C00F 70.2(9) . . . . ?
C00C C00I C00Q C00F -54.7(10) . . . . ?
N00D C00A C00O C00H 176.0(7) . . . . ?
N00D C00A C00S C00M -175.2(7) . . . . ?
C00F C00H C00O C00A 0.3(10) . . . . ?
C00F C00M C00S C00A -2.0(10) . . . . ?
C00H C00F C00M C00S 0.6(11) . . . . ?
C00H C00F C00Q C00I 92.1(9) . . . . ?
C00J C00N C00P N00B 67.5(10) . . . . ?
C00J C00N C00P C00E -55.4(11) . . . . ?
C00L C00J C00N C00P -119.0(9) . . . . ?
C00L C00J C00T C00G 0.0(11) . . . . ?
C00L C00K C00R N007 -176.8(7) . . . . ?
C00L C00K C00R C00G -3.5(10) . . . . ?
C00M C00F C00H C00O 0.2(11) . . . . ?
C00M C00F C00Q C00I -88.8(9) . . . . ?
C00N C00J C00L C00K -175.7(6) . . . . ?
C00N C00J C00T C00G 175.1(7) . . . . ?
C00O C00A C00S C00M 2.4(10) . . . . ?
C00Q C00F C00H C00O 179.4(6) . . . . ?
C00Q C00F C00M C00S -178.5(6) . . . . ?
C00R C00G C00T C00J -1.2(11) . . . . ?
C00R C00K C00L C00J 2.3(11) . . . . ?
C00S C00A C00O C00H -1.6(10) . . . . ?
C00T C00G C00R N007 176.4(6) . . . . ?
C00T C00G C00R C00K 2.9(11) . . . . ?
C00T C00J C00L C00K -0.5(11) . . . . ?
C00T C00J C00N C00P 66.0(11) . . . . ?
O1 C00E C00P N00B -9.9(9) . . . . ?
O1 C00E C00P C00N 114.2(8) . . . . ?

loop_
_twin_individual_id
_twin_individual_mass_fraction_refined
1 0.470(9)
2 0.461(5)
3 0.069(7)
